data_7055107
loop_
_publ_author_name
'Bathula, Chandramohan'
'Dangi, Poonam'
'Hati, Santanu'
'Agarwal, Rahul'
'Munshi, Parthapratim'
'Singh, Ashutosh'
'Singh, Shailja'
'Sen, Subhabrata'

_publ_section_title
;
 Diverse synthesis of natural product inspired fused and
 spiro-heterocyclic scaffolds via ring distortion and ring construction
 strategies
;
_journal_issue 12
_journal_name_full 'New J. Chem.'
_journal_page_first 9281
_journal_paper_doi 10.1039/C5NJ01858G
_journal_volume 39
_journal_year 2015
_chemical_absolute_configuration unk
_chemical_formula_moiety 'C16 H18 N2 O2'
_chemical_formula_sum 'C16 H18 N2 O2'
_chemical_formula_weight 270.32
_chemical_name_common Indozolidinoindolones
_chemical_name_systematic
(5S,11bR)-5-(hydroxymethyl)-11b-methyl-5,6,11,11b-tetrahydro-1H-indolizino[8,7-b]indol-3(2H)-one
_space_group_crystal_system orthorhombic
_space_group_IT_number 19
_space_group_name_Hall 'P 2ac 2ab'
_space_group_name_H-M_alt 'P 21 21 21'
_symmetry_space_group_name_Hall 'P 2ac 2ab'
_symmetry_space_group_name_H-M 'P 21 21 21'
_atom_sites_solution_hydrogens mixed
_audit_creation_method SHELXL-2013
_audit_update_record
;
2015-09-09 deposited with the CCDC.
2015-09-16 downloaded from the CCDC.
;
_cell_angle_alpha 90
_cell_angle_beta 90
_cell_angle_gamma 90
_cell_formula_units_Z 4
_cell_length_a 9.735(3)
_cell_length_b 11.144(3)
_cell_length_c 12.745(4)
_cell_measurement_reflns_used 11819
_cell_measurement_temperature 296(2)
_cell_measurement_theta_max 27.569
_cell_measurement_theta_min 2.428
_cell_volume 1382.7(7)
_computing_data_collection 'SAINT v7.68A (Bruker, 2009)'
_computing_molecular_graphics 'Bruker SHELXTL'
_computing_publication_material 'Bruker SHELXTL'
_computing_structure_refinement 'SHELXL-2014/7 (Sheldrick, 2014)'
_computing_structure_solution 'SHELXS-2014/7 (Sheldrick, 2014)'
_diffrn_ambient_temperature 296(2)
_diffrn_measured_fraction_theta_full 0.998
_diffrn_measured_fraction_theta_max 0.993
_diffrn_measurement_device_type 'Bruker APEX-II CCD'
_diffrn_measurement_method '/f and /w scans'
_diffrn_radiation_type MoK\a
_diffrn_radiation_wavelength 0.71073
_diffrn_reflns_av_R_equivalents 0.0456
_diffrn_reflns_av_unetI/netI 0.0358
_diffrn_reflns_laue_measured_fraction_full 0.998
_diffrn_reflns_laue_measured_fraction_max 0.993
_diffrn_reflns_limit_h_max 12
_diffrn_reflns_limit_h_min -12
_diffrn_reflns_limit_k_max 14
_diffrn_reflns_limit_k_min -14
_diffrn_reflns_limit_l_max 15
_diffrn_reflns_limit_l_min -16
_diffrn_reflns_number 11819
_diffrn_reflns_point_group_measured_fraction_full 0.997
_diffrn_reflns_point_group_measured_fraction_max 0.978
_diffrn_reflns_theta_full 25.242
_diffrn_reflns_theta_max 27.569
_diffrn_reflns_theta_min 2.428
_diffrn_source 'fine focus sealed tube'
_exptl_absorpt_coefficient_mu 0.087
_exptl_absorpt_correction_type none
_exptl_crystal_colour colorless
_exptl_crystal_density_diffrn 1.299
_exptl_crystal_description block
_exptl_crystal_F_000 576
_exptl_crystal_size_max 0.26
_exptl_crystal_size_mid 0.15
_exptl_crystal_size_min 0.13
_refine_diff_density_max 0.200
_refine_diff_density_min -0.138
_refine_diff_density_rms 0.030
_refine_ls_abs_structure_details
;
?
;
_refine_ls_extinction_coef 0.030(3)
_refine_ls_extinction_expression Fc^*^=kFc[1+0.001xFc^2^\l^3^/sin(2\q)]^-1/4^
_refine_ls_extinction_method SHELXL
_refine_ls_goodness_of_fit_ref 1.065
_refine_ls_hydrogen_treatment mixed
_refine_ls_matrix_type full
_refine_ls_number_parameters 190
_refine_ls_number_reflns 3138
_refine_ls_number_restraints 0
_refine_ls_restrained_S_all 1.065
_refine_ls_R_factor_all 0.0458
_refine_ls_R_factor_gt 0.0352
_refine_ls_shift/su_max 0.000
_refine_ls_shift/su_mean 0.000
_refine_ls_structure_factor_coef Fsqd
_refine_ls_weighting_details 'w=1/[\s^2^(Fo^2^)+(0.0358P)^2^+0.1214P] where P=(Fo^2^+2Fc^2^)/3'
_refine_ls_weighting_scheme calc
_refine_ls_wR_factor_gt 0.0804
_refine_ls_wR_factor_ref 0.0862
_reflns_Friedel_coverage 0.714
_reflns_friedel_fraction_full 0.996
_reflns_friedel_fraction_max 0.958
_reflns_number_gt 2642
_reflns_number_total 3138
_reflns_threshold_expression 'I > 2\s(I)'
_cod_data_source_file c5nj01858g3.cif
_cod_data_source_block GP24A
_cod_depositor_comments
;
The following automatic conversions were performed:

'_chemical_absolute_configuration' value 'Unk' changed to 'unk'
according to
/usr/data/users/saulius/crontab/automatic-downloads/rss-feeds/RSC/lib/dictionaries/cif_core.dic
dictionary named 'cif_core.dic' version 2.4.2 from 2011-04-26.

Automatic conversion script
Id: cif_fix_values 3271 2015-04-21 07:52:19Z andrius 

 Adding full bibliography for 7055107--7055109.cif.
;
_cod_database_code 7055107
_audit_block_doi 10.5517/cc1321lt
_shelx_space_group_comment
;
The symmetry employed for this shelxl refinement is uniquely defined
by the following loop, which should always be used as a source of
symmetry information in preference to the above space-group names.
They are only intended as comments.
;
_shelxl_version_number 2013-4

loop_
_space_group_symop_operation_xyz
'x, y, z'
'-x+1/2, -y, z+1/2'
'x+1/2, -y+1/2, -z'
'-x, y+1/2, -z+1/2'

loop_
_atom_site_label
_atom_site_type_symbol
_atom_site_fract_x
_atom_site_fract_y
_atom_site_fract_z
_atom_site_U_iso_or_equiv
_atom_site_adp_type
_atom_site_occupancy
_atom_site_site_symmetry_order
_atom_site_calc_flag
_atom_site_refinement_flags_posn
_atom_site_refinement_flags_adp
C1 C -0.0843(3) 0.0511(2) 1.04214(16) 0.0567(6) Uani 1 1 d . .
H1 H -0.0152 0.0182 1.0835 0.068 Uiso 1 1 calc R U
C2 C -0.2173(3) 0.0547(2) 1.0772(2) 0.0697(8) Uani 1 1 d . .
H2 H -0.2385 0.0223 1.1424 0.084 Uiso 1 1 calc R U
C3 C -0.3212(3) 0.1059(2) 1.0169(2) 0.0659(8) Uani 1 1 d . .
H3 H -0.4097 0.1102 1.0442 0.079 Uiso 1 1 calc R U
C4 C -0.2964(2) 0.14960(19) 0.91934(19) 0.0511(6) Uani 1 1 d . .
H4 H -0.3665 0.1821 0.8787 0.061 Uiso 1 1 calc R U
C5 C -0.1622(2) 0.14393(18) 0.88247(16) 0.0395(5) Uani 1 1 d . .
C6 C -0.0543(2) 0.09795(18) 0.94302(15) 0.0412(5) Uani 1 1 d . .
C7 C 0.0679(2) 0.10819(17) 0.88148(14) 0.0360(4) Uani 1 1 d . .
C8 C 0.03049(18) 0.15700(16) 0.78857(14) 0.0334(4) Uani 1 1 d . .
C9 C 0.12215(19) 0.18188(17) 0.69785(15) 0.0352(4) Uani 1 1 d . .
C10 C 0.2927(2) 0.05175(16) 0.80594(16) 0.0383(4) Uani 1 1 d . .
H10 H 0.3909 0.0538 0.8226 0.046 Uiso 1 1 calc R U
C11 C 0.2128(2) 0.07475(18) 0.90642(16) 0.0438(5) Uani 1 1 d . .
H11A H 0.2137 0.0032 0.9497 0.053 Uiso 1 1 calc R U
H11B H 0.2561 0.1391 0.9456 0.053 Uiso 1 1 calc R U
C12 C 0.1406(2) 0.31650(19) 0.67190(18) 0.0497(5) Uani 1 1 d . .
H12A H 0.0789 0.3413 0.6162 0.060 Uiso 1 1 calc R U
H12B H 0.1244 0.3660 0.7333 0.060 Uiso 1 1 calc R U
C13 C 0.2893(3) 0.3243(2) 0.6369(2) 0.0620(7) Uani 1 1 d . .
H13A H 0.2972 0.3120 0.5618 0.074 Uiso 1 1 calc R U
H13B H 0.3285 0.4017 0.6547 0.074 Uiso 1 1 calc R U
C14 C 0.3591(2) 0.22537(18) 0.69630(19) 0.0484(5) Uani 1 1 d . .
C15 C 0.2592(2) -0.07115(16) 0.75953(16) 0.0395(5) Uani 1 1 d . .
H15A H 0.1633 -0.0731 0.7390 0.047 Uiso 1 1 calc R U
H15B H 0.3143 -0.0838 0.6971 0.047 Uiso 1 1 calc R U
C16 C 0.0767(2) 0.1145(2) 0.59965(16) 0.0493(5) Uani 1 1 d . .
H16A H 0.1379 0.1329 0.5428 0.074 Uiso 1 1 calc R U
H16B H -0.0150 0.1383 0.5813 0.074 Uiso 1 1 calc R U
H16C H 0.0786 0.0297 0.6130 0.074 Uiso 1 1 calc R U
N1 N 0.26378(15) 0.14754(13) 0.72998(13) 0.0379(4) Uani 1 1 d . .
N2 N -0.10915(16) 0.17757(15) 0.78722(13) 0.0390(4) Uani 1 1 d . .
O1 O 0.48329(16) 0.21433(15) 0.71203(16) 0.0664(5) Uani 1 1 d . .
O2 O 0.28512(15) -0.16494(12) 0.83205(11) 0.0430(4) Uani 1 1 d . .
H2N H -0.156(2) 0.213(2) 0.7377(18) 0.043(6) Uiso 1 1 d . .
H2O H 0.370(3) -0.193(3) 0.824(2) 0.076(9) Uiso 1 1 d . .

loop_
_atom_site_aniso_label
_atom_site_aniso_U_11
_atom_site_aniso_U_22
_atom_site_aniso_U_33
_atom_site_aniso_U_23
_atom_site_aniso_U_13
_atom_site_aniso_U_12
C1 0.0848(19) 0.0462(13) 0.0390(11) -0.0031(10) 0.0049(12) -0.0037(12)
C2 0.101(2) 0.0558(16) 0.0518(14) -0.0044(12) 0.0313(15) -0.0172(16)
C3 0.0696(17) 0.0496(14) 0.0786(17) -0.0123(13) 0.0353(15) -0.0148(12)
C4 0.0454(12) 0.0380(11) 0.0699(14) -0.0085(10) 0.0158(11) -0.0066(9)
C5 0.0420(11) 0.0290(9) 0.0473(11) -0.0040(8) 0.0053(9) -0.0015(8)
C6 0.0549(13) 0.0288(10) 0.0398(10) -0.0058(8) 0.0032(10) -0.0019(9)
C7 0.0422(11) 0.0293(9) 0.0366(9) -0.0033(7) -0.0032(9) 0.0035(8)
C8 0.0324(9) 0.0276(9) 0.0401(9) -0.0010(8) -0.0023(8) 0.0029(7)
C9 0.0315(9) 0.0330(9) 0.0409(9) 0.0022(8) -0.0030(8) 0.0035(7)
C10 0.0274(9) 0.0305(9) 0.0570(12) 0.0010(9) -0.0081(9) 0.0012(7)
C11 0.0510(13) 0.0362(10) 0.0441(10) -0.0033(9) -0.0158(10) 0.0082(9)
C12 0.0541(13) 0.0384(11) 0.0567(13) 0.0114(10) 0.0037(10) 0.0067(10)
C13 0.0598(15) 0.0444(13) 0.0817(16) 0.0169(12) 0.0112(13) -0.0038(11)
C14 0.0408(12) 0.0359(10) 0.0685(14) -0.0007(10) 0.0055(11) -0.0073(9)
C15 0.0365(11) 0.0300(9) 0.0521(11) 0.0004(9) 0.0003(9) 0.0029(8)
C16 0.0450(12) 0.0594(14) 0.0436(10) -0.0038(10) -0.0011(10) 0.0039(11)
N1 0.0291(8) 0.0286(7) 0.0561(9) 0.0027(7) -0.0022(7) -0.0017(6)
N2 0.0333(9) 0.0392(9) 0.0444(9) 0.0052(8) -0.0014(8) 0.0049(7)
O1 0.0348(9) 0.0570(10) 0.1073(14) 0.0069(10) 0.0021(9) -0.0136(7)
O2 0.0371(8) 0.0303(7) 0.0616(9) 0.0048(6) -0.0019(7) 0.0067(6)

loop_
_atom_type_symbol
_atom_type_description
_atom_type_scat_dispersion_real
_atom_type_scat_dispersion_imag
_atom_type_scat_source
C C 0.0033 0.0016 'International Tables Vol C Tables 4.2.6.8 and 6.1.1.4'
H H 0.0000 0.0000 'International Tables Vol C Tables 4.2.6.8 and 6.1.1.4'
N N 0.0061 0.0033 'International Tables Vol C Tables 4.2.6.8 and 6.1.1.4'
O O 0.0106 0.0060 'International Tables Vol C Tables 4.2.6.8 and 6.1.1.4'

loop_
_geom_angle_atom_site_label_1
_geom_angle_atom_site_label_2
_geom_angle_atom_site_label_3
_geom_angle
C2 C1 C6 118.8(3)
C2 C1 H1 120.6
C6 C1 H1 120.6
C1 C2 C3 121.3(2)
C1 C2 H2 119.4
C3 C2 H2 119.4
C4 C3 C2 121.5(3)
C4 C3 H3 119.3
C2 C3 H3 119.3
C3 C4 C5 117.5(2)
C3 C4 H4 121.3
C5 C4 H4 121.3
N2 C5 C4 129.9(2)
N2 C5 C6 107.75(17)
C4 C5 C6 122.4(2)
C1 C6 C5 118.5(2)
C1 C6 C7 134.4(2)
C5 C6 C7 107.03(17)
C8 C7 C6 106.74(17)
C8 C7 C11 122.76(18)
C6 C7 C11 130.50(17)
C7 C8 N2 110.08(17)
C7 C8 C9 126.44(17)
N2 C8 C9 123.44(16)
C8 C9 N1 107.10(15)
C8 C9 C16 111.84(16)
N1 C9 C16 111.59(16)
C8 C9 C12 114.65(16)
N1 C9 C12 101.56(15)
C16 C9 C12 109.64(17)
N1 C10 C11 109.56(15)
N1 C10 C15 110.85(16)
C11 C10 C15 111.62(16)
N1 C10 H10 108.2
C11 C10 H10 108.2
C15 C10 H10 108.2
C7 C11 C10 110.25(16)
C7 C11 H11A 109.6
C10 C11 H11A 109.6
C7 C11 H11B 109.6
C10 C11 H11B 109.6
H11A C11 H11B 108.1
C13 C12 C9 103.28(18)
C13 C12 H12A 111.1
C9 C12 H12A 111.1
C13 C12 H12B 111.1
C9 C12 H12B 111.1
H12A C12 H12B 109.1
C14 C13 C12 103.98(18)
C14 C13 H13A 111.0
C12 C13 H13A 111.0
C14 C13 H13B 111.0
C12 C13 H13B 111.0
H13A C13 H13B 109.0
O1 C14 N1 124.3(2)
O1 C14 C13 126.88(19)
N1 C14 C13 108.86(18)
O2 C15 C10 111.77(16)
O2 C15 H15A 109.3
C10 C15 H15A 109.3
O2 C15 H15B 109.3
C10 C15 H15B 109.3
H15A C15 H15B 107.9
C9 C16 H16A 109.5
C9 C16 H16B 109.5
H16A C16 H16B 109.5
C9 C16 H16C 109.5
H16A C16 H16C 109.5
H16B C16 H16C 109.5
C14 N1 C10 123.28(17)
C14 N1 C9 112.77(16)
C10 N1 C9 123.08(14)
C5 N2 C8 108.36(17)
C5 N2 H2N 124.4(14)
C8 N2 H2N 127.0(14)
C15 O2 H2O 110.5(17)

loop_
_geom_bond_atom_site_label_1
_geom_bond_atom_site_label_2
_geom_bond_distance
C1 C2 1.370(4)
C1 C6 1.398(3)
C1 H1 0.9300
C2 C3 1.392(4)
C2 H2 0.9300
C3 C4 1.358(4)
C3 H3 0.9300
C4 C5 1.389(3)
C4 H4 0.9300
C5 N2 1.372(3)
C5 C6 1.401(3)
C6 C7 1.430(3)
C7 C8 1.353(3)
C7 C11 1.493(3)
C8 N2 1.379(2)
C8 C9 1.487(3)
C9 N1 1.488(2)
C9 C16 1.525(3)
C9 C12 1.547(3)
C10 N1 1.468(2)
C10 C11 1.520(3)
C10 C15 1.527(3)
C10 H10 0.9800
C11 H11A 0.9700
C11 H11B 0.9700
C12 C13 1.517(3)
C12 H12A 0.9700
C12 H12B 0.9700
C13 C14 1.500(3)
C13 H13A 0.9700
C13 H13B 0.9700
C14 O1 1.231(3)
C14 N1 1.341(2)
C15 O2 1.418(2)
C15 H15A 0.9700
C15 H15B 0.9700
C16 H16A 0.9600
C16 H16B 0.9600
C16 H16C 0.9600
N2 H2N 0.87(2)
O2 H2O 0.89(3)
